data_2300692
loop_
_publ_author_name
'Tsymbarenko, Dmitry'
'Grebenyuk, Dimitry'
'Burlakova, Maria'
'Zobel, Mirijam'

_publ_section_title
;
 Quick and robust PDF data acquisition using a laboratory single-crystal
 X-ray diffractometer for study of polynuclear lanthanide complexes in
 solid form and in solution
;
_journal_coeditor_code XX5001
_journal_issue 4
_journal_name_full 'Journal of Applied Crystallography'
_journal_page_first 890
_journal_page_last 900
_journal_paper_doi 10.1107/S1600576722005878
_journal_volume 55
_journal_year 2022
_chemical_formula_moiety 'C34 H80 F9 N18 O18 Pr4, 3(C2 F3 O2), C2 H F3 O2, 6(H2 O)'
_chemical_formula_sum 'C42 H93 F21 N18 O32 Pr4'
_chemical_formula_weight 2324.98
_space_group_crystal_system monoclinic
_space_group_IT_number 15
_space_group_name_Hall '-C 2yc'
_space_group_name_H-M_alt 'C 1 2/c 1'
_atom_sites_solution_hydrogens mixed
_audit_creation_method SHELXL-2018/3
_cell_angle_alpha 90
_cell_angle_beta 98.4791(11)
_cell_angle_gamma 90
_cell_formula_units_Z 4
_cell_length_a 27.6254(9)
_cell_length_b 12.7853(4)
_cell_length_c 23.5496(8)
_cell_measurement_reflns_used 9066
_cell_measurement_temperature 100(2)
_cell_measurement_theta_max 32.75
_cell_measurement_theta_min 2.55
_cell_volume 8226.8(5)
_computing_structure_refinement 'SHELXL-2018/3 (Sheldrick, 2018)'
_diffrn_ambient_temperature 100(2)
_diffrn_measured_fraction_theta_full 0.999
_diffrn_measured_fraction_theta_max 0.999
_diffrn_measurement_device_type 'Bruker D8 Quest with Photon III detector'
_diffrn_measurement_method '\w scans'
_diffrn_radiation_type MoK\a
_diffrn_radiation_wavelength 0.71073
_diffrn_reflns_av_R_equivalents 0.0433
_diffrn_reflns_av_unetI/netI 0.0311
_diffrn_reflns_Laue_measured_fraction_full 0.999
_diffrn_reflns_Laue_measured_fraction_max 0.999
_diffrn_reflns_limit_h_max 35
_diffrn_reflns_limit_h_min -35
_diffrn_reflns_limit_k_max 16
_diffrn_reflns_limit_k_min -16
_diffrn_reflns_limit_l_max 30
_diffrn_reflns_limit_l_min -30
_diffrn_reflns_number 45481
_diffrn_reflns_point_group_measured_fraction_full 0.999
_diffrn_reflns_point_group_measured_fraction_max 0.999
_diffrn_reflns_theta_full 27.000
_diffrn_reflns_theta_max 27.000
_diffrn_reflns_theta_min 1.914
_diffrn_source 'Micro-focus sealed X-ray tube'
_exptl_absorpt_coefficient_mu 2.461
_exptl_absorpt_correction_T_max 0.9578
_exptl_absorpt_correction_T_min 0.6742
_exptl_absorpt_correction_type numerical
_exptl_absorpt_process_details
;
 SADABS 2016/2: Krause, L., Herbst-Irmer, R., Sheldrick G.M. & Stalke D.,
 J. Appl. Cryst. 48 (2015) 3-10
;
_exptl_crystal_colour 'pale green'
_exptl_crystal_density_diffrn 1.877
_exptl_crystal_description block
_exptl_crystal_F_000 4608
_exptl_crystal_size_max 0.230
_exptl_crystal_size_mid 0.206
_exptl_crystal_size_min 0.139
_refine_diff_density_max 2.116
_refine_diff_density_min -1.323
_refine_diff_density_rms 0.168
_refine_ls_extinction_method none
_refine_ls_goodness_of_fit_ref 1.034
_refine_ls_hydrogen_treatment constr
_refine_ls_matrix_type full
_refine_ls_number_parameters 520
_refine_ls_number_reflns 8987
_refine_ls_number_restraints 103
_refine_ls_restrained_S_all 1.050
_refine_ls_R_factor_all 0.0564
_refine_ls_R_factor_gt 0.0502
_refine_ls_shift/su_max 0.002
_refine_ls_shift/su_mean 0.000
_refine_ls_structure_factor_coef Fsqd
_refine_ls_weighting_details 'w=1/[\s^2^(Fo^2^)+(0.0695P)^2^+112.3975P] where P=(Fo^2^+2Fc^2^)/3'
_refine_ls_weighting_scheme calc
_refine_ls_wR_factor_gt 0.1315
_refine_ls_wR_factor_ref 0.1376
_reflns_Friedel_coverage 0.000
_reflns_number_gt 7970
_reflns_number_total 8987
_reflns_threshold_expression 'I > 2\s(I)'
_cod_data_source_file xx5001sup1.cif
_cod_data_source_block I
_cod_depositor_comments 'Adding full bibliography for 2300692.cif.'
_cod_original_sg_symbol_H-M 'C 2/c'
_cod_database_code 2300692
_cod_database_fobs_code 2300692
_shelx_shelxl_version_number 2018/3
_shelx_space_group_comment
;
The symmetry employed for this shelxl refinement is uniquely defined
by the following loop, which should always be used as a source of
symmetry information in preference to the above space-group names.
They are only intended as comments.
;
_shelx_estimated_absorpt_t_min 0.601
_shelx_estimated_absorpt_t_max 0.726

loop_
_space_group_symop_operation_xyz
'x, y, z'
'-x, y, -z+1/2'
'x+1/2, y+1/2, z'
'-x+1/2, y+1/2, -z+1/2'
'-x, -y, -z'
'x, -y, z-1/2'
'-x+1/2, -y+1/2, -z'
'x+1/2, -y+1/2, z-1/2'

loop_
_atom_site_label
_atom_site_type_symbol
_atom_site_fract_x
_atom_site_fract_y
_atom_site_fract_z
_atom_site_U_iso_or_equiv
_atom_site_adp_type
_atom_site_occupancy
_atom_site_site_symmetry_order
_atom_site_calc_flag
_atom_site_refinement_flags_posn
_atom_site_refinement_flags_adp
_atom_site_refinement_flags_occupancy
_atom_site_disorder_assembly
_atom_site_disorder_group
Pr1 Pr 0.52518(2) 0.59868(2) 0.67320(2) 0.02235(10) Uani 1 1 d . . . . .
Pr2 Pr 0.56940(2) 0.38722(2) 0.79082(2) 0.02506(10) Uani 1 1 d . . . . .
N1 N 0.5462(2) 0.5068(4) 0.5773(2) 0.0366(12) Uani 1 1 d . . . . .
H1A H 0.563965 0.447993 0.587370 0.044 Uiso 1 1 calc R U . . .
H1B H 0.517677 0.486691 0.555675 0.044 Uiso 1 1 calc R U . . .
N2 N 0.5540(3) 0.7267(4) 0.5944(2) 0.0501(17) Uani 1 1 d . . . . .
H2A H 0.589665 0.738154 0.607868 0.060 Uiso 1 1 calc R U . . .
N3 N 0.4745(3) 0.7754(4) 0.6554(2) 0.0447(14) Uani 1 1 d . . . . .
H3A H 0.442332 0.761402 0.656039 0.054 Uiso 1 1 calc R U . . .
H3B H 0.484671 0.820507 0.684624 0.054 Uiso 1 1 calc R U . . .
N4 N 0.5598(2) 0.2850(4) 0.8880(2) 0.0400(13) Uani 1 1 d . . . . .
H4A H 0.564685 0.330890 0.917843 0.048 Uiso 1 1 calc R U . . .
H4B H 0.528705 0.260346 0.885439 0.048 Uiso 1 1 calc R U . . .
N5 N 0.6469(2) 0.2725(6) 0.8361(2) 0.0537(17) Uani 1 1 d . . . . .
H5C H 0.676065 0.319815 0.839306 0.064 Uiso 1 1 calc R U . . .
N6 N 0.6129(2) 0.2814(5) 0.7139(2) 0.0453(14) Uani 1 1 d . . . . .
H6C H 0.591472 0.232978 0.696566 0.054 Uiso 1 1 calc R U . . .
H6D H 0.619709 0.326728 0.686384 0.054 Uiso 1 1 calc R U . . .
N7 N 0.3785(2) 0.6152(5) 0.5595(2) 0.0457(14) Uani 1 1 d . . . . .
H7C H 0.391421 0.668954 0.543877 0.069 Uiso 1 1 calc R U . . .
N8 N 0.2995(3) 0.5835(9) 0.6424(3) 0.084(3) Uani 1 1 d . . . . .
H8C H 0.330175 0.589732 0.662234 0.101 Uiso 1 1 calc R U . . .
H8D H 0.294318 0.514695 0.633487 0.101 Uiso 1 1 calc R U . . .
N9 N 0.3082(2) 0.5772(7) 0.7781(3) 0.0611(19) Uani 1 1 d . . . . .
H9C H 0.304427 0.618989 0.806840 0.092 Uiso 1 1 calc R U . . .
O1 O 0.51756(14) 0.4110(3) 0.69525(15) 0.0228(7) Uani 1 1 d . . . . .
H1C H 0.527403 0.364255 0.664899 0.027 Uiso 1 1 calc R U . . .
O1S O 0.5464(2) 1.2720(5) 0.6007(3) 0.0626(15) Uiso 1 1 d . . . . .
O1W O 0.6729(9) 0.3965(17) 0.6107(10) 0.288(11) Uiso 1 1 d . . . . .
H1W H 0.650621 0.356078 0.594571 0.432 Uiso 1 1 d R U . . .
H2W H 0.657001 0.440638 0.627721 0.432 Uiso 1 1 d R U . . .
O2 O 0.45394(13) 0.5718(3) 0.72321(15) 0.0226(7) Uani 1 1 d . . . . .
H2B H 0.426315 0.618538 0.706946 0.027 Uiso 1 1 calc R U . . .
O2S O 0.6007(3) 1.2616(6) 0.5411(3) 0.087(2) Uiso 1 1 d . . . . .
O2W O 0.7586(10) 0.467(2) 0.5866(11) 0.340(13) Uiso 1 1 d . . . . .
H3W H 0.736561 0.431620 0.599675 0.509 Uiso 1 1 d R U . . .
H4W H 0.751171 0.529480 0.593305 0.509 Uiso 1 1 d R U . . .
O3 O 0.5757(2) 0.7607(4) 0.71682(19) 0.0460(12) Uani 1 1 d . . . . .
O3W O 0.6819(15) 1.129(3) 0.4921(18) 0.51(3) Uiso 1 1 d . . . . .
H5W H 0.654780 1.161021 0.489688 0.768 Uiso 1 1 d R U . . .
H6W H 0.683400 1.112031 0.457428 0.768 Uiso 1 1 d R U . . .
O4 O 0.6244(2) 0.7272(5) 0.7997(2) 0.0578(15) Uani 1 1 d . . . . .
O5 O 0.5383(2) 0.2015(3) 0.7731(2) 0.0441(11) Uani 1 1 d . . . . .
O6 O 0.38787(15) 0.4847(4) 0.62335(18) 0.0369(10) Uani 1 1 d . . . . .
O7 O 0.45377(15) 0.5633(3) 0.59779(16) 0.0298(8) Uani 1 1 d . . . . .
O8 O 0.35716(16) 0.4785(4) 0.7331(2) 0.0445(11) Uani 1 1 d . . . . .
O9 O 0.38668(16) 0.5545(4) 0.81737(19) 0.0437(11) Uani 1 1 d . . . . .
O12 O 0.7633(9) 0.8719(19) 0.6268(11) 0.140(4) Uiso 0.5 1 d D . P A 1
O12A O 0.7310(11) 0.7107(16) 0.6275(11) 0.140(4) Uiso 0.5 1 d D . P B 2
O13 O 0.7128(8) 0.9580(16) 0.5553(9) 0.140(4) Uiso 0.5 1 d D . P A 1
H13 H 0.699195 1.016574 0.542604 0.209 Uiso 0.5 1 d R U P A 1
O13A O 0.7552(11) 0.8979(17) 0.6124(14) 0.140(4) Uiso 0.5 1 d D . P B 2
C1 C 0.6121(3) 0.7728(6) 0.7539(3) 0.0492(18) Uani 1 1 d . . . . .
C1S C 0.5707(3) 1.2280(6) 0.5697(3) 0.0460(16) Uiso 1 1 d . . . . .
C2 C 0.6467(7) 0.8546(11) 0.7327(6) 0.077(4) Uani 0.5 1 d D . P C .
C2A C 0.6487(8) 0.8610(10) 0.7472(5) 0.077(4) Uani 0.5 1 d D . P C 2
C2S C 0.5632(4) 1.1087(8) 0.5677(5) 0.073(3) Uiso 1 1 d . . . . .
C3 C 0.500000 0.1608(7) 0.750000 0.045(2) Uani 1 2 d S T P D .
C4 C 0.500000 0.0413(11) 0.750000 0.093(5) Uani 1 2 d S T P . .
C5 C 0.5734(3) 0.5723(6) 0.5421(3) 0.0475(17) Uani 1 1 d . . . . .
H5A H 0.571794 0.541267 0.503366 0.057 Uiso 1 1 calc R U . . .
H5B H 0.608162 0.575811 0.559694 0.057 Uiso 1 1 calc R U . . .
C6 C 0.5523(4) 0.6793(6) 0.5373(3) 0.057(2) Uani 1 1 d . . . . .
H6A H 0.570993 0.723172 0.513523 0.069 Uiso 1 1 calc R U . . .
H6B H 0.517960 0.675981 0.518115 0.069 Uiso 1 1 calc R U . . .
C7 C 0.5327(4) 0.8310(6) 0.5933(4) 0.070(3) Uani 1 1 d . . . . .
H7A H 0.535821 0.865128 0.556226 0.084 Uiso 1 1 calc R U . . .
H7B H 0.550909 0.873722 0.624407 0.084 Uiso 1 1 calc R U . . .
C8 C 0.4797(4) 0.8264(6) 0.6007(4) 0.063(2) Uani 1 1 d . . . . .
H8A H 0.466112 0.898139 0.600170 0.076 Uiso 1 1 calc R U . . .
H8B H 0.461066 0.786762 0.568538 0.076 Uiso 1 1 calc R U . . .
C9 C 0.5940(4) 0.1976(6) 0.9002(3) 0.060(2) Uani 1 1 d . . . . .
H9A H 0.584253 0.139312 0.873260 0.072 Uiso 1 1 calc R U . . .
H9B H 0.593580 0.171906 0.939832 0.072 Uiso 1 1 calc R U . . .
C10 C 0.6438(3) 0.2349(8) 0.8937(3) 0.061(2) Uani 1 1 d . . . . .
H10A H 0.653249 0.292130 0.921473 0.074 Uiso 1 1 calc R U . . .
H10B H 0.667422 0.176983 0.903013 0.074 Uiso 1 1 calc R U . . .
C11 C 0.6561(4) 0.1864(8) 0.7965(3) 0.077(3) Uani 1 1 d . . . . .
H11A H 0.687378 0.151262 0.811331 0.092 Uiso 1 1 calc R U . . .
H11B H 0.629550 0.133942 0.794676 0.092 Uiso 1 1 calc R U . . .
C12 C 0.6584(3) 0.2279(8) 0.7386(3) 0.067(3) Uani 1 1 d . . . . .
H12A H 0.686011 0.277739 0.740485 0.081 Uiso 1 1 calc R U . . .
H12B H 0.664743 0.169677 0.712995 0.081 Uiso 1 1 calc R U . . .
C13 C 0.4079(2) 0.5520(5) 0.5947(2) 0.0328(13) Uani 1 1 d . . . . .
C14 C 0.3261(3) 0.5981(10) 0.5464(3) 0.075(3) Uani 1 1 d . . . . .
H14A H 0.320029 0.521746 0.544434 0.090 Uiso 1 1 calc R U . . .
H14B H 0.314493 0.627415 0.507916 0.090 Uiso 1 1 calc R U . . .
C15 C 0.2963(4) 0.6448(12) 0.5884(4) 0.097(4) Uani 1 1 d . . . . .
H15A H 0.307854 0.716925 0.597701 0.117 Uiso 1 1 calc R U . . .
H15B H 0.261675 0.648773 0.570312 0.117 Uiso 1 1 calc R U . . .
C16 C 0.2630(3) 0.6182(12) 0.6801(4) 0.099(5) Uani 1 1 d . . . . .
H16A H 0.268456 0.693070 0.689746 0.119 Uiso 1 1 calc R U . . .
H16B H 0.229508 0.611075 0.658635 0.119 Uiso 1 1 calc R U . . .
C17 C 0.2666(3) 0.5558(11) 0.7348(4) 0.080(3) Uani 1 1 d . . . . .
H17A H 0.236467 0.567967 0.751964 0.096 Uiso 1 1 calc R U . . .
H17B H 0.267314 0.480646 0.724771 0.096 Uiso 1 1 calc R U . . .
C18 C 0.3529(2) 0.5349(6) 0.7757(3) 0.0423(15) Uani 1 1 d . . . . .
C21 C 0.7293(7) 0.8810(16) 0.5851(8) 0.140(13) Uiso 0.5 1 d D . P A 1
C21A C 0.7342(8) 0.8063(15) 0.6127(10) 0.081(6) Uiso 0.5 1 d D . P B 2
C22 C 0.7005(7) 0.7815(15) 0.5679(8) 0.183(11) Uiso 0.5 1 d D . P A 1
C22A C 0.6945(8) 0.8266(16) 0.5614(10) 0.183(11) Uiso 0.5 1 d D . P B 2
F1 F 0.6543(6) 0.8407(12) 0.6793(6) 0.125(6) Uani 0.5 1 d D U P C 1
F1A F 0.6342(6) 0.9158(14) 0.7007(6) 0.115(5) Uani 0.5 1 d D U P C 2
F1S F 0.5176(3) 1.0828(6) 0.5656(5) 0.160(5) Uani 1 1 d D . . . .
F2 F 0.6290(6) 0.9494(10) 0.7346(9) 0.126(6) Uani 0.5 1 d D U P C 1
F2A F 0.6528(5) 0.9279(8) 0.7899(5) 0.082(4) Uani 0.5 1 d D . P C 2
F2S F 0.5871(4) 1.0670(6) 0.6140(3) 0.181(5) Uani 1 1 d D . . . .
F3 F 0.6903(9) 0.855(2) 0.7641(9) 0.124(6) Uani 0.5 1 d D U P C 1
F3A F 0.6936(9) 0.829(2) 0.7435(9) 0.124(6) Uani 0.5 1 d D . P C 2
F3S F 0.5783(3) 1.0620(6) 0.5257(3) 0.134(3) Uani 1 1 d D . . . .
F4 F 0.5182(11) 0.0110(12) 0.7024(8) 0.131(7) Uani 0.5 1 d . U P D 1
F5 F 0.4623(8) -0.0002(15) 0.7574(16) 0.152(8) Uani 0.5 1 d . U P D 1
F6 F 0.5360(6) 0.0008(8) 0.7921(7) 0.085(4) Uani 0.5 1 d . U P D 1
F10 F 0.6535(6) 0.813(2) 0.5514(11) 0.196(10) Uiso 0.5 1 d D . P A 1
F10A F 0.6554(9) 0.883(3) 0.5717(16) 0.32(2) Uiso 0.5 1 d D . P B 2
F11 F 0.7203(9) 0.7380(16) 0.5242(9) 0.190(9) Uiso 0.5 1 d D . P A 1
F11A F 0.6730(10) 0.740(2) 0.5364(11) 0.221(12) Uiso 0.5 1 d D . P B 2
F12 F 0.7050(10) 0.7197(18) 0.6152(11) 0.253(18) Uiso 0.5 1 d D . P A 1
F12A F 0.7083(12) 0.878(2) 0.5165(10) 0.258(16) Uiso 0.5 1 d D . P B 2

loop_
_atom_site_aniso_label
_atom_site_aniso_U_11
_atom_site_aniso_U_22
_atom_site_aniso_U_33
_atom_site_aniso_U_23
_atom_site_aniso_U_13
_atom_site_aniso_U_12
Pr1 0.03414(18) 0.01746(15) 0.01712(15) -0.00077(10) 0.00929(11) -0.00544(10)
Pr2 0.02908(17) 0.02668(17) 0.02091(16) 0.00098(11) 0.00859(12) 0.00771(11)
N1 0.053(3) 0.029(3) 0.032(3) -0.004(2) 0.018(2) -0.003(2)
N2 0.099(5) 0.028(3) 0.029(3) 0.000(2) 0.030(3) -0.019(3)
N3 0.074(4) 0.023(2) 0.038(3) 0.002(2) 0.010(3) 0.001(3)
N4 0.060(4) 0.035(3) 0.027(3) 0.006(2) 0.014(2) 0.017(3)
N5 0.052(4) 0.075(5) 0.035(3) 0.006(3) 0.008(3) 0.037(3)
N6 0.048(3) 0.059(4) 0.032(3) 0.001(3) 0.015(2) 0.024(3)
N7 0.046(3) 0.060(4) 0.031(3) 0.009(3) 0.006(2) 0.015(3)
N8 0.047(4) 0.163(9) 0.043(4) 0.005(5) 0.009(3) 0.042(5)
N9 0.041(3) 0.100(6) 0.044(3) -0.006(4) 0.010(3) 0.021(4)
O1 0.0306(19) 0.0197(17) 0.0198(17) -0.0030(14) 0.0090(15) 0.0008(14)
O2 0.0302(19) 0.0208(17) 0.0177(16) 0.0015(14) 0.0065(14) 0.0035(15)
O3 0.071(3) 0.036(2) 0.030(2) -0.0022(19) 0.006(2) -0.027(2)
O4 0.071(4) 0.073(4) 0.029(2) -0.003(2) 0.008(2) -0.037(3)
O5 0.071(3) 0.026(2) 0.038(2) 0.0012(19) 0.014(2) 0.008(2)
O6 0.034(2) 0.048(3) 0.029(2) 0.0022(19) 0.0038(17) -0.0038(19)
O7 0.037(2) 0.031(2) 0.0215(18) -0.0011(16) 0.0052(16) -0.0005(17)
O8 0.033(2) 0.064(3) 0.038(2) -0.005(2) 0.0124(19) 0.000(2)
O9 0.035(2) 0.067(3) 0.031(2) 0.000(2) 0.0125(19) 0.004(2)
C1 0.070(5) 0.043(4) 0.038(4) -0.012(3) 0.019(3) -0.029(4)
C2 0.087(8) 0.071(7) 0.065(9) 0.014(7) -0.014(8) -0.056(6)
C2A 0.087(8) 0.071(7) 0.065(9) 0.014(7) -0.014(8) -0.056(6)
C3 0.082(8) 0.026(4) 0.035(5) 0.000 0.028(5) 0.000
C4 0.109(14) 0.031(6) 0.143(17) 0.000 0.029(12) 0.000
C5 0.066(5) 0.049(4) 0.035(3) -0.013(3) 0.029(3) -0.013(4)
C6 0.108(7) 0.042(4) 0.027(3) -0.002(3) 0.028(4) -0.025(4)
C7 0.145(10) 0.029(4) 0.042(4) 0.008(3) 0.032(5) -0.012(5)
C8 0.107(7) 0.035(4) 0.046(4) 0.015(3) 0.007(4) 0.001(4)
C9 0.099(7) 0.053(5) 0.032(3) 0.012(3) 0.019(4) 0.039(5)
C10 0.064(5) 0.080(6) 0.040(4) 0.013(4) 0.008(3) 0.043(5)
C11 0.094(7) 0.098(7) 0.041(4) 0.012(4) 0.021(4) 0.074(6)
C12 0.069(5) 0.092(7) 0.045(4) -0.002(4) 0.020(4) 0.052(5)
C13 0.043(3) 0.037(3) 0.019(2) -0.002(2) 0.006(2) 0.000(3)
C14 0.048(5) 0.142(10) 0.035(4) 0.017(5) 0.005(3) 0.035(5)
C15 0.059(6) 0.180(13) 0.055(5) 0.022(7) 0.015(4) 0.058(7)
C16 0.045(5) 0.201(15) 0.052(5) -0.001(7) 0.013(4) 0.048(7)
C17 0.027(4) 0.159(11) 0.055(5) -0.010(6) 0.009(3) 0.025(5)
C18 0.031(3) 0.060(4) 0.039(3) 0.005(3) 0.014(3) 0.008(3)
F1 0.146(12) 0.129(11) 0.121(10) 0.004(9) 0.088(9) -0.069(9)
F1A 0.127(9) 0.112(9) 0.103(8) 0.054(7) 0.010(7) -0.051(7)
F1S 0.157(9) 0.054(4) 0.269(14) 0.003(6) 0.027(9) -0.018(5)
F2 0.182(14) 0.054(7) 0.166(14) -0.028(8) 0.108(12) -0.061(8)
F2A 0.115(10) 0.039(5) 0.086(8) -0.018(5) -0.005(7) -0.042(6)
F2S 0.352(15) 0.055(4) 0.103(6) 0.033(4) -0.069(8) 0.017(6)
F3 0.093(6) 0.101(13) 0.185(14) 0.006(11) 0.045(9) -0.054(6)
F3A 0.093(6) 0.101(13) 0.185(14) 0.006(11) 0.045(9) -0.054(6)
F3S 0.220(10) 0.071(4) 0.113(6) -0.037(4) 0.032(6) 0.035(5)
F4 0.230(17) 0.058(8) 0.103(10) -0.047(8) 0.013(11) 0.048(10)
F5 0.160(14) 0.072(10) 0.212(17) 0.032(13) -0.011(14) -0.038(10)
F6 0.122(8) 0.032(4) 0.097(7) 0.026(5) 0.004(6) 0.012(5)

loop_
_atom_type_symbol
_atom_type_description
_atom_type_scat_dispersion_real
_atom_type_scat_dispersion_imag
_atom_type_scat_source
C C 0.0033 0.0016 'International Tables Vol C Tables 4.2.6.8 and 6.1.1.4'
H H 0.0000 0.0000 'International Tables Vol C Tables 4.2.6.8 and 6.1.1.4'
N N 0.0061 0.0033 'International Tables Vol C Tables 4.2.6.8 and 6.1.1.4'
O O 0.0106 0.0060 'International Tables Vol C Tables 4.2.6.8 and 6.1.1.4'
F F 0.0171 0.0103 'International Tables Vol C Tables 4.2.6.8 and 6.1.1.4'
Pr Pr -0.2180 2.8214 'International Tables Vol C Tables 4.2.6.8 and 6.1.1.4'

loop_
_geom_angle_atom_site_label_1
_geom_angle_atom_site_label_2
_geom_angle_atom_site_label_3
_geom_angle
_geom_angle_site_symmetry_1
_geom_angle_site_symmetry_3
_geom_angle_publ_flag
O2 Pr1 O2 65.86(15) 2_656 . ?
O2 Pr1 O1 70.66(12) 2_656 . ?
O2 Pr1 O1 70.42(12) . . ?
O2 Pr1 O9 78.15(13) 2_656 2_656 ?
O2 Pr1 O9 140.32(14) . 2_656 ?
O1 Pr1 O9 82.70(15) . 2_656 ?
O2 Pr1 O7 136.89(12) 2_656 . ?
O2 Pr1 O7 73.20(12) . . ?
O1 Pr1 O7 83.72(13) . . ?
O9 Pr1 O7 133.35(14) 2_656 . ?
O2 Pr1 O3 71.75(13) 2_656 . ?
O2 Pr1 O3 109.86(14) . . ?
O1 Pr1 O3 137.92(14) . . ?
O9 Pr1 O3 71.68(18) 2_656 . ?
O7 Pr1 O3 137.90(15) . . ?
O2 Pr1 N3 108.54(15) 2_656 . ?
O2 Pr1 N3 75.81(16) . . ?
O1 Pr1 N3 143.09(17) . . ?
O9 Pr1 N3 134.06(19) 2_656 . ?
O7 Pr1 N3 72.48(16) . . ?
O3 Pr1 N3 68.12(19) . . ?
O2 Pr1 N2 136.49(17) 2_656 . ?
O2 Pr1 N2 139.12(18) . . ?
O1 Pr1 N2 141.39(15) . . ?
O9 Pr1 N2 79.2(2) 2_656 . ?
O7 Pr1 N2 84.39(18) . . ?
O3 Pr1 N2 66.02(16) . . ?
N3 Pr1 N2 64.9(2) . . ?
O2 Pr1 N1 136.80(15) 2_656 . ?
O2 Pr1 N1 128.95(15) . . ?
O1 Pr1 N1 77.73(14) . . ?
O9 Pr1 N1 69.14(17) 2_656 . ?
O7 Pr1 N1 64.40(16) . . ?
O3 Pr1 N1 120.46(16) . . ?
N3 Pr1 N1 114.42(17) . . ?
N2 Pr1 N1 64.01(16) . . ?
O2 Pr1 Pr2 36.72(8) 2_656 . ?
O2 Pr1 Pr2 75.78(8) . . ?
O1 Pr1 Pr2 37.98(9) . . ?
O9 Pr1 Pr2 65.24(11) 2_656 . ?
O7 Pr1 Pr2 120.52(9) . . ?
O3 Pr1 Pr2 100.09(11) . . ?
N3 Pr1 Pr2 142.83(12) . . ?
N2 Pr1 Pr2 144.45(17) . . ?
N1 Pr1 Pr2 102.02(12) . . ?
O2 Pr1 Pr2 75.84(8) 2_656 2_656 ?
O2 Pr1 Pr2 36.75(8) . 2_656 ?
O1 Pr1 Pr2 37.64(9) . 2_656 ?
O9 Pr1 Pr2 119.91(12) 2_656 2_656 ?
O7 Pr1 Pr2 63.15(9) . 2_656 ?
O3 Pr1 Pr2 142.19(10) . 2_656 ?
N3 Pr1 Pr2 105.49(14) . 2_656 ?
N2 Pr1 Pr2 147.35(15) . 2_656 ?
N1 Pr1 Pr2 96.50(11) . 2_656 ?
Pr2 Pr1 Pr2 61.548(10) . 2_656 ?
O2 Pr1 Pr1 34.27(9) 2_656 2_656 ?
O2 Pr1 Pr1 34.03(8) . 2_656 ?
O1 Pr1 Pr1 76.22(8) . 2_656 ?
O9 Pr1 Pr1 112.41(10) 2_656 2_656 ?
O7 Pr1 Pr1 107.17(9) . 2_656 ?
O3 Pr1 Pr1 83.31(10) . 2_656 ?
N3 Pr1 Pr1 84.21(12) . 2_656 ?
N2 Pr1 Pr1 142.35(12) . 2_656 ?
N1 Pr1 Pr1 153.39(11) . 2_656 ?
Pr2 Pr1 Pr1 58.977(7) . 2_656 ?
Pr2 Pr1 Pr1 58.882(7) 2_656 2_656 ?
O2 Pr2 O8 74.00(15) 2_656 2_656 ?
O2 Pr2 O1 70.18(12) 2_656 2_656 ?
O8 Pr2 O1 144.18(14) 2_656 2_656 ?
O2 Pr2 O1 69.99(11) 2_656 . ?
O8 Pr2 O1 96.74(14) 2_656 . ?
O1 Pr2 O1 70.63(13) 2_656 . ?
O2 Pr2 O6 73.44(13) 2_656 2_656 ?
O8 Pr2 O6 69.29(15) 2_656 2_656 ?
O1 Pr2 O6 100.43(13) 2_656 2_656 ?
O1 Pr2 O6 143.24(13) . 2_656 ?
O2 Pr2 O5 143.20(15) 2_656 . ?
O8 Pr2 O5 132.23(16) 2_656 . ?
O1 Pr2 O5 80.00(14) 2_656 . ?
O1 Pr2 O5 80.26(14) . . ?
O6 Pr2 O5 134.65(15) 2_656 . ?
O2 Pr2 N4 121.74(14) 2_656 . ?
O8 Pr2 N4 127.64(18) 2_656 . ?
O1 Pr2 N4 74.28(15) 2_656 . ?
O1 Pr2 N4 135.38(16) . . ?
O6 Pr2 N4 69.46(17) 2_656 . ?
O5 Pr2 N4 67.12(16) . . ?
O2 Pr2 N6 121.92(16) 2_656 . ?
O8 Pr2 N6 67.71(19) 2_656 . ?
O1 Pr2 N6 133.40(17) 2_656 . ?
O1 Pr2 N6 73.01(15) . . ?
O6 Pr2 N6 126.06(17) 2_656 . ?
O5 Pr2 N6 65.89(18) . . ?
N4 Pr2 N6 116.14(17) . . ?
O2 Pr2 N5 139.2(2) 2_656 . ?
O8 Pr2 N5 73.4(2) 2_656 . ?
O1 Pr2 N5 138.04(17) 2_656 . ?
O1 Pr2 N5 137.84(15) . . ?
O6 Pr2 N5 72.48(18) 2_656 . ?
O5 Pr2 N5 77.6(2) . . ?
N4 Pr2 N5 64.42(18) . . ?
N6 Pr2 N5 65.28(17) . . ?
O2 Pr2 Pr1 36.56(8) 2_656 . ?
O8 Pr2 Pr1 72.29(11) 2_656 . ?
O1 Pr2 Pr1 78.66(8) 2_656 . ?
O1 Pr2 Pr1 37.42(8) . . ?
O6 Pr2 Pr1 106.60(11) 2_656 . ?
O5 Pr2 Pr1 117.67(11) . . ?
N4 Pr2 Pr1 151.20(11) . . ?
N6 Pr2 Pr1 89.69(12) . . ?
N5 Pr2 Pr1 143.30(15) . . ?
O2 Pr2 Pr1 36.85(8) 2_656 2_656 ?
O8 Pr2 Pr1 108.50(12) 2_656 2_656 ?
O1 Pr2 Pr1 37.28(8) 2_656 2_656 ?
O1 Pr2 Pr1 78.47(8) . 2_656 ?
O6 Pr2 Pr1 74.62(10) 2_656 2_656 ?
O5 Pr2 Pr1 117.27(12) . 2_656 ?
N4 Pr2 Pr1 89.95(11) . 2_656 ?
N6 Pr2 Pr1 150.33(12) . 2_656 ?
N5 Pr2 Pr1 143.69(13) . 2_656 ?
Pr1 Pr2 Pr1 62.140(9) . 2_656 ?
O2 Pr2 Pr2 73.93(9) 2_656 2_656 ?
O8 Pr2 Pr2 130.21(11) 2_656 2_656 ?
O1 Pr2 Pr2 36.31(8) 2_656 2_656 ?
O1 Pr2 Pr2 36.12(8) . 2_656 ?
O6 Pr2 Pr2 133.20(10) 2_656 2_656 ?
O5 Pr2 Pr2 69.27(12) . 2_656 ?
N4 Pr2 Pr2 101.59(14) . 2_656 ?
N6 Pr2 Pr2 99.62(13) . 2_656 ?
N5 Pr2 Pr2 146.88(18) . 2_656 ?
Pr1 Pr2 Pr2 59.273(7) . 2_656 ?
Pr1 Pr2 Pr2 59.177(7) 2_656 2_656 ?
C5 N1 Pr1 114.8(4) . . ?
C7 N2 C6 113.8(6) . . ?
C7 N2 Pr1 114.3(4) . . ?
C6 N2 Pr1 114.1(4) . . ?
C8 N3 Pr1 113.5(5) . . ?
C9 N4 Pr2 113.5(4) . . ?
C10 N5 C11 112.2(7) . . ?
C10 N5 Pr2 113.4(4) . . ?
C11 N5 Pr2 110.8(5) . . ?
C12 N6 Pr2 114.1(4) . . ?
C13 N7 C14 122.3(7) . . ?
C15 N8 C16 112.9(8) . . ?
C18 N9 C17 121.9(7) . . ?
Pr1 O1 Pr2 105.09(13) . 2_656 ?
Pr1 O1 Pr2 104.61(13) . . ?
Pr2 O1 Pr2 107.57(13) 2_656 . ?
Pr1 O2 Pr2 106.72(13) 2_656 2_656 ?
Pr1 O2 Pr1 111.70(14) 2_656 . ?
Pr2 O2 Pr1 106.40(13) 2_656 . ?
C1 O3 Pr1 134.7(5) . . ?
C3 O5 Pr2 135.7(5) . . ?
C13 O6 Pr2 125.0(4) . 2_656 ?
C13 O7 Pr1 137.8(3) . . ?
C18 O8 Pr2 129.0(4) . 2_656 ?
C18 O9 Pr1 135.4(4) . 2_656 ?
O4 C1 O3 130.5(6) . . ?
O4 C1 C2A 109.7(8) . . ?
O3 C1 C2A 119.7(8) . . ?
O4 C1 C2 120.0(9) . . ?
O3 C1 C2 109.3(8) . . ?
C2A C1 C2 12.9(7) . . ?
O1S C1S O2S 131.0(8) . . ?
O1S C1S C2S 113.4(8) . . ?
O2S C1S C2S 115.6(8) . . ?
F1A C2 F3A 120(3) . . ?
F2 C2 F1 105.8(8) . . ?
F2 C2 F3 107.3(8) . . ?
F1 C2 F3 105.8(8) . . ?
F1A C2 C1 123.6(19) . . ?
F2 C2 C1 111.2(13) . . ?
F3A C2 C1 114(2) . . ?
F1 C2 C1 114.2(12) . . ?
F3 C2 C1 112.0(18) . . ?
F1A C2 F2A 98.1(14) . . ?
F3A C2 F2A 90.3(16) . . ?
C1 C2 F2A 96.6(9) . . ?
F1A C2A F2A 105.8(8) . . ?
F1A C2A F3A 106.5(8) . . ?
F2A C2A F3A 106.2(8) . . ?
F1A C2A C1 110.7(13) . . ?
F2A C2A C1 112.5(12) . . ?
F3A C2A C1 114.6(18) . . ?
F3S C2S F1S 106.1(9) . . ?
F3S C2S F2S 106.0(9) . . ?
F1S C2S F2S 107.2(10) . . ?
F3S C2S C1S 115.4(9) . . ?
F1S C2S C1S 112.3(9) . . ?
F2S C2S C1S 109.3(9) . . ?
O5 C3 O5 130.0(9) 2_656 . ?
O5 C3 C4 115.0(4) 2_656 . ?
O5 C3 C4 115.0(4) . . ?
F5 C4 F5 128(3) 2_656 . ?
F5 C4 F4 47.0(13) 2_656 . ?
F5 C4 F4 115.5(16) . . ?
F5 C4 F4 115.5(16) 2_656 2_656 ?
F5 C4 F4 47.0(13) . 2_656 ?
F4 C4 F4 146.7(19) . 2_656 ?
F5 C4 F6 105.9(14) 2_656 2_656 ?
F5 C4 F6 53.1(15) . 2_656 ?
F4 C4 F6 67.5(11) . 2_656 ?
F4 C4 F6 99.8(11) 2_656 2_656 ?
F5 C4 F6 53.1(15) 2_656 . ?
F5 C4 F6 105.9(14) . . ?
F4 C4 F6 99.8(11) . . ?
F4 C4 F6 67.5(11) 2_656 . ?
F6 C4 F6 136.5(15) 2_656 . ?
F5 C4 C3 116.1(13) 2_656 . ?
F5 C4 C3 116.1(13) . . ?
F4 C4 C3 106.6(9) . . ?
F4 C4 C3 106.6(9) 2_656 . ?
F6 C4 C3 111.8(7) 2_656 . ?
F6 C4 C3 111.8(7) . . ?
N1 C5 C6 110.1(6) . . ?
N2 C6 C5 110.6(6) . . ?
N2 C7 C8 111.1(7) . . ?
N3 C8 C7 110.0(7) . . ?
N4 C9 C10 108.3(7) . . ?
N5 C10 C9 112.7(7) . . ?
C12 C11 N5 110.3(8) . . ?
N6 C12 C11 112.5(6) . . ?
O7 C13 O6 123.9(6) . . ?
O7 C13 N7 118.4(6) . . ?
O6 C13 N7 117.7(6) . . ?
N7 C14 C15 115.2(9) . . ?
N8 C15 C14 112.7(9) . . ?
C17 C16 N8 112.4(9) . . ?
N9 C17 C16 116.6(10) . . ?
O8 C18 O9 125.7(6) . . ?
O8 C18 N9 117.1(7) . . ?
O9 C18 N9 117.2(6) . . ?
O13 C21 O12 132.6(16) . . ?
O13 C21 C22 111.9(12) . . ?
O12 C21 C22 115.4(13) . . ?
O12A C21A O13A 155(3) . . ?
O12A C21A C22A 108(2) . . ?
O13A C21A C22A 96.3(18) . . ?
F11 C22 F12 112.8(12) . . ?
F11 C22 F10 112.4(12) . . ?
F12 C22 F10 112.1(12) . . ?
F11 C22 C21 107.0(13) . . ?
F12 C22 C21 106.6(13) . . ?
F10 C22 C21 105.4(13) . . ?
F12A C22A F10A 101.9(19) . . ?
F12A C22A F11A 102.7(18) . . ?
F10A C22A F11A 101.7(19) . . ?
F12A C22A C21A 116.7(17) . . ?
F10A C22A C21A 116.6(17) . . ?
F11A C22A C21A 115.0(16) . . ?
C2 F1A C2A 13.3(10) . . ?
C2A F2A C2 5.6(9) . . ?
C2 F3A C2A 15.1(8) . . ?
F5 F4 C4 58.9(17) 2_656 . ?
F5 F4 F6 107(3) 2_656 2_656 ?
C4 F4 F6 57.6(10) . 2_656 ?
F4 F5 F6 145(3) 2_656 2_656 ?
F4 F5 C4 74.1(17) 2_656 . ?
F6 F5 C4 71.9(19) 2_656 . ?
F5 F6 C4 55.0(11) 2_656 . ?
F5 F6 F4 105.6(16) 2_656 2_656 ?
C4 F6 F4 54.9(7) . 2_656 ?

loop_
_geom_bond_atom_site_label_1
_geom_bond_atom_site_label_2
_geom_bond_distance
_geom_bond_site_symmetry_2
_geom_bond_publ_flag
Pr1 O2 2.447(3) 2_656 ?
Pr1 O2 2.462(4) . ?
Pr1 O1 2.470(4) . ?
Pr1 O9 2.477(5) 2_656 ?
Pr1 O7 2.493(4) . ?
Pr1 O3 2.622(4) . ?
Pr1 N3 2.658(6) . ?
Pr1 N2 2.683(5) . ?
Pr1 N1 2.683(5) . ?
Pr1 Pr2 3.9340(4) . ?
Pr1 Pr2 3.9379(4) 2_656 ?
Pr1 Pr1 4.0626(5) 2_656 ?
Pr2 O2 2.456(4) 2_656 ?
Pr2 O8 2.476(5) 2_656 ?
Pr2 O1 2.491(4) 2_656 ?
Pr2 O1 2.502(4) . ?
Pr2 O6 2.515(4) 2_656 ?
Pr2 O5 2.539(5) . ?
Pr2 N4 2.682(5) . ?
Pr2 N6 2.682(5) . ?
Pr2 N5 2.684(6) . ?
Pr2 Pr2 4.0277(6) 2_656 ?
N1 C5 1.462(8) . ?
N2 C7 1.456(10) . ?
N2 C6 1.469(8) . ?
N3 C8 1.469(9) . ?
N4 C9 1.463(9) . ?
N5 C10 1.455(9) . ?
N5 C11 1.488(10) . ?
N6 C12 1.473(9) . ?
N7 C13 1.342(8) . ?
N7 C14 1.450(11) . ?
N8 C15 1.485(13) . ?
N8 C16 1.506(11) . ?
N9 C18 1.357(9) . ?
N9 C17 1.446(11) . ?
O1S C1S 1.203(9) . ?
O2S C1S 1.218(10) . ?
O3 C1 1.239(9) . ?
O4 C1 1.229(9) . ?
O5 C3 1.230(6) . ?
O6 C13 1.270(7) . ?
O7 C13 1.267(7) . ?
O8 C18 1.255(8) . ?
O9 C18 1.275(8) . ?
O12 C21 1.261(9) . ?
O12A C21A 1.278(10) . ?
O13 C21 1.255(9) . ?
O13A C21A 1.306(10) . ?
C1 C2A 1.539(19) . ?
C1 C2 1.549(19) . ?
C1S C2S 1.539(13) . ?
C2 F1A 1.10(2) . ?
C2 F2 1.310(9) . ?
C2 F3A 1.32(4) . ?
C2 F1 1.316(9) . ?
C2 F3 1.319(9) . ?
C2 F2A 1.631(16) . ?
C2A F1A 1.312(9) . ?
C2A F2A 1.314(9) . ?
C2A F3A 1.321(9) . ?
C2S F3S 1.276(12) . ?
C2S F1S 1.296(13) . ?
C2S F2S 1.303(13) . ?
C3 C4 1.529(16) . ?
C4 F5 1.20(2) 2_656 ?
C4 F5 1.20(2) . ?
C4 F4 1.352(17) . ?
C4 F4 1.352(17) 2_656 ?
C4 F6 1.396(13) 2_656 ?
C4 F6 1.396(13) . ?
C5 C6 1.483(11) . ?
C7 C8 1.502(14) . ?
C9 C10 1.487(13) . ?
C11 C12 1.475(11) . ?
C14 C15 1.501(13) . ?
C16 C17 1.507(15) . ?
C21 C22 1.524(10) . ?
C21A C22A 1.530(10) . ?
C22 F11 1.354(10) . ?
C22 F12 1.356(10) . ?
C22 F10 1.363(10) . ?
C22A F12A 1.348(10) . ?
C22A F10A 1.350(10) . ?
C22A F11A 1.354(10) . ?
F4 F5 1.03(3) 2_656 ?
F4 F6 1.53(3) 2_656 ?
F5 F6 1.17(3) 2_656 ?
